data_2015200
loop_
_publ_author_name
'Wardell, Solange M. S. V.'
'de Souza, Marcus V. N.'
'Wardell, James L.'
'Low, John N.'
'Glidewell, Christopher'

_publ_section_title
;
 Four nitrobenzaldehyde isonicotinoylhydrazones at 120K: four different
 supramolecular structures in two and three dimensions
;
_journal_coeditor_code SK1873
_journal_issue 12
_journal_name_full 'Acta Crystallographica Section C'
_journal_page_first o683
_journal_page_last o689
_journal_paper_doi 10.1107/S0108270105032580
_journal_volume 61
_journal_year 2005
_chemical_formula_iupac 'C13 H10 N4 O3'
_chemical_formula_moiety 'C13 H10 N4 O3'
_chemical_formula_sum 'C13 H10 N4 O3'
_chemical_formula_weight 270.25
_chemical_name_systematic
;
2-nitrobenzaldehyde isonicotinoylhydrazone
;
_space_group_IT_number 14
_symmetry_cell_setting monoclinic
_symmetry_space_group_name_Hall '-P 2ybc'
_symmetry_space_group_name_H-M 'P 1 21/c 1'
_atom_sites_solution_hydrogens geom
_atom_sites_solution_primary direct
_atom_sites_solution_secondary difmap
_cell_angle_alpha 90.00
_cell_angle_beta 94.569(2)
_cell_angle_gamma 90.00
_cell_formula_units_Z 4
_cell_length_a 7.3096(2)
_cell_length_b 10.9305(4)
_cell_length_c 15.3801(5)
_cell_measurement_reflns_used 2802
_cell_measurement_temperature 120(2)
_cell_measurement_theta_max 27.50
_cell_measurement_theta_min 3.25
_cell_volume 1224.93(7)
_computing_cell_refinement 'DENZO (Otwinowski & Minor, 1997) and COLLECT'
_computing_data_collection 'COLLECT (Nonius, 1999)'
_computing_data_reduction 'DENZO and COLLECT'
_computing_molecular_graphics 'PLATON (Spek, 2003)'
_computing_publication_material 'SHELXL97 and PRPKAPPA (Ferguson, 1999)'
_computing_structure_refinement 'OSCAIL and SHELXL97 (Sheldrick, 1997)'
_computing_structure_solution 'OSCAIL (McArdle, 2003) and SHELXS97 (Sheldrick, 1997)'
_diffrn_ambient_temperature 120(2)
_diffrn_detector_area_resol_mean 9.091
_diffrn_measured_fraction_theta_full 0.995
_diffrn_measured_fraction_theta_max 0.995
_diffrn_measurement_device_type 'Bruker Nonius KappaCCD area-detector'
_diffrn_measurement_method '\f and \w'
_diffrn_radiation_monochromator graphite
_diffrn_radiation_source 'Bruker Nonius FR91 rotating anode'
_diffrn_radiation_type 'Mo K\a'
_diffrn_radiation_wavelength 0.71073
_diffrn_reflns_av_R_equivalents 0.0379
_diffrn_reflns_av_sigmaI/netI 0.0295
_diffrn_reflns_limit_h_max 9
_diffrn_reflns_limit_h_min -9
_diffrn_reflns_limit_k_max 14
_diffrn_reflns_limit_k_min -14
_diffrn_reflns_limit_l_max 19
_diffrn_reflns_limit_l_min -19
_diffrn_reflns_number 14989
_diffrn_reflns_theta_full 27.50
_diffrn_reflns_theta_max 27.50
_diffrn_reflns_theta_min 3.25
_diffrn_standards_decay_% 0
_exptl_absorpt_coefficient_mu 0.108
_exptl_absorpt_correction_T_max 0.987
_exptl_absorpt_correction_T_min 0.967
_exptl_absorpt_correction_type multi-scan
_exptl_absorpt_process_details '(SADABS; Sheldrick, 2003)'
_exptl_crystal_colour colourless
_exptl_crystal_density_diffrn 1.465
_exptl_crystal_density_method 'not measured'
_exptl_crystal_description block
_exptl_crystal_F_000 560
_exptl_crystal_size_max 0.38
_exptl_crystal_size_mid 0.14
_exptl_crystal_size_min 0.12
_refine_diff_density_max 0.340
_refine_diff_density_min -0.255
_refine_ls_extinction_method none
_refine_ls_goodness_of_fit_ref 1.060
_refine_ls_hydrogen_treatment constr
_refine_ls_matrix_type full
_refine_ls_number_parameters 181
_refine_ls_number_reflns 2802
_refine_ls_number_restraints 0
_refine_ls_restrained_S_all 1.060
_refine_ls_R_factor_all 0.0501
_refine_ls_R_factor_gt 0.0413
_refine_ls_shift/su_max 0.001
_refine_ls_shift/su_mean 0.000
_refine_ls_structure_factor_coef Fsqd
_refine_ls_weighting_details 'w = 1/[\s^2^(Fo^2^)+(0.0492P)^2^+0.6309P] where P=(Fo^2^+2Fc^2^)/3'
_refine_ls_weighting_scheme calc
_refine_ls_wR_factor_gt 0.1062
_refine_ls_wR_factor_ref 0.1120
_reflns_number_gt 2401
_reflns_number_total 2802
_reflns_threshold_expression I>2\s(I)
_cod_data_source_file sk1873.cif
_cod_data_source_block I
_cod_original_sg_symbol_H-M 'P 21/c'
_cod_database_code 2015200
_cod_database_fobs_code 2015200

loop_
_symmetry_equiv_pos_as_xyz
'x, y, z'
'-x, y+1/2, -z+1/2'
'-x, -y, -z'
'x, -y+1/2, z+1/2'

loop_
_atom_site_label
_atom_site_fract_x
_atom_site_fract_y
_atom_site_fract_z
_atom_site_U_iso_or_equiv
_atom_site_adp_type
_atom_site_calc_flag
_atom_site_refinement_flags
_atom_site_occupancy
_atom_site_disorder_assembly
_atom_site_disorder_group
_atom_site_type_symbol
O1 0.08020(15) 0.21824(9) 0.47946(6) 0.0256(3) Uani d . 1 . . O
O21 0.51842(15) 0.70240(10) 0.63973(7) 0.0290(3) Uani d . 1 . . O
O22 0.4526(2) 0.88911(10) 0.60316(7) 0.0401(3) Uani d . 1 . . O
N2 0.46870(17) 0.78017(11) 0.58549(8) 0.0228(3) Uani d . 1 . . N
N11 -0.07663(16) 0.02299(11) 0.75912(7) 0.0206(3) Uani d . 1 . . N
N17 0.13790(15) 0.37441(10) 0.57572(7) 0.0168(2) Uani d . 1 . . N
N27 0.20703(15) 0.44586(10) 0.51250(7) 0.0174(2) Uani d . 1 . . N
C12 0.01571(19) 0.12684(12) 0.77836(9) 0.0201(3) Uani d . 1 . . C
C13 0.07177(19) 0.20654(12) 0.71560(9) 0.0194(3) Uani d . 1 . . C
C14 0.02828(17) 0.18024(12) 0.62778(8) 0.0163(3) Uani d . 1 . . C
C15 -0.06644(19) 0.07294(12) 0.60728(9) 0.0195(3) Uani d . 1 . . C
C16 -0.1153(2) -0.00222(13) 0.67429(9) 0.0218(3) Uani d . 1 . . C
C17 0.08315(18) 0.25879(12) 0.55360(8) 0.0173(3) Uani d . 1 . . C
C21 0.34572(17) 0.63120(12) 0.47328(8) 0.0159(3) Uani d . 1 . . C
C22 0.43125(18) 0.74275(12) 0.49441(8) 0.0173(3) Uani d . 1 . . C
C23 0.49071(18) 0.82272(13) 0.43242(9) 0.0198(3) Uani d . 1 . . C
C24 0.47090(19) 0.78891(13) 0.34564(9) 0.0219(3) Uani d . 1 . . C
C25 0.39182(19) 0.67686(14) 0.32202(9) 0.0227(3) Uani d . 1 . . C
C26 0.32823(18) 0.60028(13) 0.38482(9) 0.0199(3) Uani d . 1 . . C
C27 0.26921(18) 0.55024(12) 0.53778(8) 0.0172(3) Uani d . 1 . . C
H12 0.0441 0.1468 0.8380 0.026 Uiso calc R 1 . . H
H13 0.1391 0.2783 0.7323 0.025 Uiso calc R 1 . . H
H15 -0.0975 0.0512 0.5481 0.025 Uiso calc R 1 . . H
H16 -0.1798 -0.0757 0.6593 0.028 Uiso calc R 1 . . H
H17 0.1270 0.4068 0.6258 0.022 Uiso d R 1 . . H
H23 0.5440 0.8992 0.4494 0.024 Uiso calc R 1 . . H
H24 0.5112 0.8421 0.3022 0.028 Uiso calc R 1 . . H
H25 0.3813 0.6526 0.2625 0.030 Uiso calc R 1 . . H
H26 0.2715 0.5251 0.3673 0.026 Uiso calc R 1 . . H
H27 0.2662 0.5751 0.5968 0.022 Uiso calc R 1 . . H

loop_
_atom_site_aniso_label
_atom_site_aniso_U_11
_atom_site_aniso_U_22
_atom_site_aniso_U_33
_atom_site_aniso_U_12
_atom_site_aniso_U_13
_atom_site_aniso_U_23
C12 0.0276(7) 0.0175(6) 0.0152(6) 0.0020(5) 0.0011(5) 0.0004(5)
C13 0.0254(7) 0.0140(6) 0.0186(7) -0.0005(5) 0.0012(5) -0.0006(5)
C14 0.0185(6) 0.0143(6) 0.0163(6) 0.0023(5) 0.0021(5) 0.0013(5)
C15 0.0241(7) 0.0181(6) 0.0162(6) -0.0002(5) 0.0001(5) -0.0006(5)
C16 0.0275(7) 0.0173(6) 0.0204(7) -0.0042(5) 0.0006(5) 0.0010(5)
C17 0.0193(6) 0.0163(6) 0.0162(6) 0.0007(5) 0.0010(5) 0.0013(5)
O1 0.0400(6) 0.0216(5) 0.0156(5) -0.0068(4) 0.0051(4) -0.0021(4)
N11 0.0257(6) 0.0175(6) 0.0187(6) -0.0001(4) 0.0025(4) 0.0025(4)
N17 0.0221(6) 0.0149(5) 0.0137(5) -0.0010(4) 0.0037(4) 0.0013(4)
N27 0.0192(6) 0.0167(5) 0.0166(5) 0.0001(4) 0.0031(4) 0.0035(4)
C27 0.0197(6) 0.0173(6) 0.0148(6) 0.0016(5) 0.0026(5) 0.0003(5)
C21 0.0155(6) 0.0161(6) 0.0161(6) 0.0021(5) 0.0018(5) 0.0019(5)
C22 0.0193(6) 0.0173(6) 0.0156(6) 0.0021(5) 0.0022(5) 0.0009(5)
N2 0.0309(7) 0.0186(6) 0.0193(6) -0.0062(5) 0.0047(5) -0.0007(5)
O21 0.0398(6) 0.0295(6) 0.0172(5) -0.0018(5) -0.0009(4) 0.0028(4)
O22 0.0768(9) 0.0171(5) 0.0278(6) -0.0099(5) 0.0126(6) -0.0057(4)
C23 0.0205(7) 0.0174(6) 0.0218(7) -0.0008(5) 0.0036(5) 0.0033(5)
C24 0.0219(7) 0.0237(7) 0.0205(7) -0.0002(5) 0.0050(5) 0.0066(5)
C25 0.0245(7) 0.0288(7) 0.0150(6) 0.0005(6) 0.0025(5) 0.0013(5)
C26 0.0210(7) 0.0199(7) 0.0189(7) -0.0018(5) 0.0007(5) 0.0001(5)

loop_
_atom_type_symbol
_atom_type_description
_atom_type_scat_dispersion_real
_atom_type_scat_dispersion_imag
_atom_type_scat_source
C C 0.0033 0.0016 'International Tables Vol C Tables 4.2.6.8 and 6.1.1.4'
H H 0.0000 0.0000 'International Tables Vol C Tables 4.2.6.8 and 6.1.1.4'
N N 0.0061 0.0033 'International Tables Vol C Tables 4.2.6.8 and 6.1.1.4'
O O 0.0106 0.0060 'International Tables Vol C Tables 4.2.6.8 and 6.1.1.4'

loop_
_geom_angle_atom_site_label_1
_geom_angle_atom_site_label_2
_geom_angle_atom_site_label_3
_geom_angle
_geom_angle_publ_flag
N11 C12 C13 123.34(12) no
N11 C12 H12 118.3 no
C13 C12 H12 118.3 no
C12 C13 C14 119.22(12) no
C12 C13 H13 120.4 no
C14 C13 H13 120.4 no
C15 C14 C13 117.83(12) no
C15 C14 C17 117.92(12) no
C13 C14 C17 124.22(12) no
C14 C15 C16 119.08(12) no
C14 C15 H15 120.5 no
C16 C15 H15 120.5 no
N11 C16 C15 123.66(13) no
N11 C16 H16 118.2 no
C15 C16 H16 118.2 no
O1 C17 N17 123.59(12) no
O1 C17 C14 120.90(12) no
N17 C17 C14 115.50(11) no
C16 N11 C12 116.85(12) no
C17 N17 N27 117.93(11) no
C17 N17 H17 124.2 no
N27 N17 H17 117.8 no
C27 N27 N17 115.74(11) no
N27 C27 C21 118.48(12) no
N27 C27 H27 120.8 no
C21 C27 H27 120.8 no
C22 C21 C26 116.24(12) no
C22 C21 C27 123.70(12) no
C26 C21 C27 120.02(12) no
C23 C22 C21 123.27(12) no
C23 C22 N2 115.86(12) no
C21 C22 N2 120.84(11) no
O21 N2 O22 123.36(12) no
O21 N2 C22 118.70(11) no
O22 N2 C22 117.92(12) no
C24 C23 C22 118.73(13) no
C24 C23 H23 120.6 no
C22 C23 H23 120.6 no
C23 C24 C25 119.84(13) no
C23 C24 H24 120.1 no
C25 C24 H24 120.1 no
C26 C25 C24 120.36(13) no
C26 C25 H25 119.8 no
C24 C25 H25 119.8 no
C25 C26 C21 121.50(13) no
C25 C26 H26 119.2 no
C21 C26 H26 119.2 no

loop_
_geom_bond_atom_site_label_1
_geom_bond_atom_site_label_2
_geom_bond_site_symmetry_2
_geom_bond_distance
_geom_bond_publ_flag
C12 N11 . 1.3416(18) no
C12 C13 . 1.3862(19) no
C12 H12 . 0.95 no
C13 C14 . 1.3928(18) no
C13 H13 . 0.95 no
C14 C15 . 1.3854(18) no
C14 C17 . 1.5074(18) no
C15 C16 . 1.3870(19) no
C15 H15 . 0.95 no
C16 N11 . 1.3414(18) no
C16 H16 . 0.95 no
C17 O1 . 1.2220(16) no
C17 N17 . 1.3606(17) no
N17 N27 . 1.3743(15) no
N17 H17 . 0.8574 no
N27 C27 . 1.2772(18) no
C27 C21 . 1.4726(18) no
C27 H27 . 0.95 no
C21 C22 . 1.3967(18) no
C21 C26 . 1.3978(18) no
C22 C23 . 1.3885(18) no
C22 N2 . 1.4640(17) no
N2 O21 . 1.2256(16) no
N2 O22 . 1.2292(16) no
C23 C24 . 1.381(2) no
C23 H23 . 0.95 no
C24 C25 . 1.390(2) no
C24 H24 . 0.95 no
C25 C26 . 1.3860(19) no
C25 H25 . 0.95 no
C26 H26 . 0.95 no

loop_
_geom_hbond_atom_site_label_D
_geom_hbond_atom_site_label_H
_geom_hbond_atom_site_label_A
_geom_hbond_site_symmetry_A
_geom_hbond_distance_DH
_geom_hbond_distance_HA
_geom_hbond_distance_DA
_geom_hbond_angle_DHA
_geom_hbond_publ_flag
N17 H17 N11 2_556 0.86 2.23 3.0776(16) 169 y
C23 H23 O22 3_676 0.95 2.45 3.2294(18) 139 y
C24 H24 O21 4_564 0.95 2.55 3.2147(18) 127 y
C25 H25 O22 4_564 0.95 2.59 3.5052(18) 163 y

loop_
_geom_torsion_atom_site_label_1
_geom_torsion_atom_site_label_2
_geom_torsion_atom_site_label_3
_geom_torsion_atom_site_label_4
_geom_torsion
_geom_torsion_publ_flag
N11 C12 C13 C14 1.3(2) no
C12 C13 C14 C15 -1.45(19) no
C12 C13 C14 C17 -179.29(12) no
C13 C14 C15 C16 0.7(2) no
C17 C14 C15 C16 178.72(12) no
C14 C15 C16 N11 0.2(2) no
C15 C14 C17 O1 -15.32(19) no
C13 C14 C17 O1 162.52(13) no
C15 C14 C17 N17 165.83(12) no
C13 C14 C17 N17 -16.33(19) no
C15 C16 N11 C12 -0.5(2) no
C13 C12 N11 C16 -0.3(2) no
O1 C17 N17 N27 -5.29(19) no
C14 C17 N17 N27 173.53(11) no
C17 N17 N27 C27 -175.01(12) no
N17 N27 C27 C21 179.85(11) no
N27 C27 C21 C22 -174.50(12) no
N27 C27 C21 C26 8.13(19) no
C26 C21 C22 C23 2.44(19) no
C27 C21 C22 C23 -175.02(12) no
C26 C21 C22 N2 -175.56(12) no
C27 C21 C22 N2 7.0(2) no
C23 C22 N2 O21 -139.75(13) no
C21 C22 N2 O21 38.40(18) no
C23 C22 N2 O22 38.58(18) no
C21 C22 N2 O22 -143.27(14) no
C21 C22 C23 C24 -2.5(2) no
N2 C22 C23 C24 175.62(12) no
C22 C23 C24 C25 0.3(2) no
C23 C24 C25 C26 1.7(2) no
C24 C25 C26 C21 -1.7(2) no
C22 C21 C26 C25 -0.3(2) no
C27 C21 C26 C25 177.26(12) no

loop_
_cod_related_entry_id
_cod_related_entry_database
_cod_related_entry_code
1 ChemSpider 5259678
